data_4029714
loop_
_publ_author_name
'White, Nicholas G.'
'Beer, Paul D.'

_publ_section_title
;
 A ferrocene redox-active triazolium macrocycle that binds and senses
 chloride.
;
_journal_name_full 'Beilstein journal of organic chemistry'
_journal_page_first 246
_journal_page_last 252
_journal_paper_doi 10.3762/bjoc.8.25
_journal_volume 8
_journal_year 2012
_chemical_compound_source synthesized
_chemical_formula_moiety 'C26 H26 Fe1 N6'
_chemical_formula_sum 'C26 H26 Fe N6'
_chemical_formula_weight 478.38
_space_group_IT_number 14
_symmetry_cell_setting monoclinic
_symmetry_space_group_name_Hall '-P 2ybc'
_symmetry_space_group_name_H-M 'P 1 21/c 1'
_atom_sites_solution_hydrogens difmap
_atom_sites_solution_primary other
_cell_angle_alpha 90
_cell_angle_beta 92.6441(14)
_cell_angle_gamma 90
_cell_formula_units_Z 8
_cell_length_a 11.7117(2)
_cell_length_b 11.9571(2)
_cell_length_c 32.2561(6)
_cell_measurement_reflns_used 18186
_cell_measurement_temperature 100
_cell_measurement_theta_max 30
_cell_measurement_theta_min 2
_cell_volume 4512.27(14)
_computing_cell_refinement 'CrystalClear (Rigaku, 1997--2002)'
_computing_data_collection 'CrystalClear (Rigaku, 1997--2002)'
_computing_data_reduction 'CrysAlis, (Oxford Diffraction, 2002)'
_computing_publication_material 'CRYSTALS (Betteridge et al., 2003)'
_computing_structure_refinement 'CRYSTALS (Betteridge et al., 2003)'
_computing_structure_solution 'Superflip (Palatinus & Chapuis, 2007)'
_diffrn_ambient_temperature 100
_diffrn_measured_fraction_theta_full 0.979
_diffrn_measured_fraction_theta_max 0.891
_diffrn_measurement_device synchrotron
_diffrn_measurement_method \w/2\q
_diffrn_radiation_monochromator synchrotron
_diffrn_radiation_type Synchrotron
_diffrn_radiation_wavelength 0.68890
_diffrn_reflns_av_R_equivalents 0.036
_diffrn_reflns_limit_h_max 16
_diffrn_reflns_limit_h_min -16
_diffrn_reflns_limit_k_max 16
_diffrn_reflns_limit_k_min -13
_diffrn_reflns_limit_l_max 46
_diffrn_reflns_limit_l_min -44
_diffrn_reflns_number 47035
_diffrn_reflns_theta_full 25.100
_diffrn_reflns_theta_max 30.241
_diffrn_reflns_theta_min 1.687
_diffrn_standards_decay_% 0
_diffrn_standards_interval_count 0
_diffrn_standards_interval_time 0
_diffrn_standards_number 0
_exptl_absorpt_coefficient_mu 0.695
_exptl_absorpt_correction_T_max 1.00
_exptl_absorpt_correction_T_min 0.389
_exptl_absorpt_correction_type multi-scan
_exptl_absorpt_process_details 'CrysAlis, (Oxford Diffraction, 2002)'
_exptl_crystal_colour orange
_exptl_crystal_density_diffrn 1.408
_exptl_crystal_density_method 'not measured'
_exptl_crystal_description prism
_exptl_crystal_F_000 2000
_exptl_crystal_size_max 0.250
_exptl_crystal_size_mid 0.070
_exptl_crystal_size_min 0.050
_refine_diff_density_max 1.05
_refine_diff_density_min -0.65
_refine_ls_extinction_method None
_refine_ls_goodness_of_fit_ref 1.0444
_refine_ls_hydrogen_treatment constr
_refine_ls_matrix_type full
_refine_ls_number_parameters 605
_refine_ls_number_reflns 7393
_refine_ls_number_restraints 52
_refine_ls_R_factor_all 0.0673
_refine_ls_R_factor_gt 0.0656
_refine_ls_shift/su_max 0.0008335
_refine_ls_shift/su_mean 0.0000221
_refine_ls_structure_factor_coef Fsqd
_refine_ls_weighting_details
;
 Method, part 1, Chebychev polynomial, (Watkin, 1994, Prince, 1982) 
 [weight] = 1.0/[A~0~*T~0~(x)+A~1~*T~1~(x) ... +A~n-1~]*T~n-1~(x)] 
 where A~i~ are the Chebychev coefficients listed below and x= Fcalc/Fmax 
 Method = Robust Weighting (Prince, 1982) 
 W = [weight] * [1-(deltaF/6*sigmaF)^2^]^2^ 
 A~i~ are: 
 0.324E+04 0.469E+04 0.284E+04 0.119E+04 133. 
;
_refine_ls_weighting_scheme calc
_refine_ls_wR_factor_all 0.1525
_refine_ls_wR_factor_gt 0.1523
_refine_ls_wR_factor_ref 0.1525
_reflns_limit_h_max 16
_reflns_limit_h_min -16
_reflns_limit_k_max 16
_reflns_limit_k_min 0
_reflns_limit_l_max 46
_reflns_limit_l_min 0
_reflns_number_gt 7068
_reflns_number_total 13163
_reflns_threshold_expression I>2.0\s(I)
_oxford_diffrn_Wilson_B_factor 1.54
_oxford_diffrn_Wilson_scale 0.08
_oxford_refine_ls_r_factor_ref 0.0673
_oxford_refine_ls_scale 4.14(7)
_oxford_reflns_number_all 7393
_oxford_reflns_threshold_expression_ref I>-3.0\s(I)
_cod_data_source_file 1860-5397-8-25-S2.cif
_cod_data_source_block 3
_cod_depositor_comments
;
The following automatic conversions were performed:

'_atom_sites_solution_primary' value 'Other' changed to 'other'
according to
/usr/data/users/saulius/automatic-downloads/retrospective/Beilstein/lib/dictionaries/cif_core.dic
dictionary named 'cif_core.dic' version 2.4.2 from 2011-04-26.

Automatic conversion script
Id: cif_fix_values 2281 2013-09-26 08:29:07Z andrius 
;
_cod_original_sg_symbol_H-M 'P 21/c '
_cod_original_formula_sum 'C26 H26 Fe1 N6'
_cod_database_code 4029714

loop_
_symmetry_equiv_pos_as_xyz
x,y,z
-x,-y,-z
x,-y+1/2,z+1/2
-x,y+1/2,-z+1/2

loop_
_atom_site_label
_atom_site_type_symbol
_atom_site_fract_x
_atom_site_fract_y
_atom_site_fract_z
_atom_site_U_iso_or_equiv
_atom_site_occupancy
_atom_site_adp_type
_atom_site_refinement_flags_posn
_atom_site_refinement_flags_adp
_atom_site_disorder_group
Fe1 Fe 0.04621(6) 0.59746(6) 0.60010(2) 0.0251 1.0000 Uani . . .
C2 C 0.1508(5) 0.4877(5) 0.63223(17) 0.0346 1.0000 Uani . . .
C3 C 0.1195(5) 0.4438(4) 0.59274(17) 0.0335 1.0000 Uani . . .
C4 C -0.0024(4) 0.4349(4) 0.58939(16) 0.0270 1.0000 Uani . . .
C5 C -0.0459(4) 0.4760(4) 0.62698(15) 0.0252 1.0000 Uani . . .
C6 C 0.0488(4) 0.5068(4) 0.65358(16) 0.0301 1.0000 Uani . . .
C7 C -0.1689(4) 0.4817(4) 0.63734(15) 0.0253 1.0000 Uani . . .
N8 N -0.1980(3) 0.3868(3) 0.66399(12) 0.0215 1.0000 Uani . . .
N9 N -0.2448(4) 0.2935(4) 0.64753(13) 0.0316 1.0000 Uani . . .
N10 N -0.2502(4) 0.2207(4) 0.67812(14) 0.0323 1.0000 Uani . . .
C11 C -0.2071(4) 0.2664(4) 0.71360(16) 0.0265 1.0000 Uani . . .
C12 C -0.1734(4) 0.3741(4) 0.70468(15) 0.0247 1.0000 Uani . . .
C13 C -0.2045(5) 0.2057(5) 0.75401(17) 0.0370 1.0000 Uani . . .
C14 C -0.2843(5) 0.2544(6) 0.78499(17) 0.0456 1.0000 Uani . . .
C15 C -0.4073(5) 0.2595(6) 0.7696(2) 0.0496 1.0000 Uani . . .
C16 C -0.4364(5) 0.3442(5) 0.73758(16) 0.0359 1.0000 Uani . . .
C17 C -0.4613(4) 0.4135(5) 0.71219(15) 0.0295 1.0000 Uani . . .
C18 C -0.4841(4) 0.4930(4) 0.68188(14) 0.0262 1.0000 Uani . U .
C19 C -0.5007(5) 0.5615(4) 0.65560(15) 0.0294 1.0000 Uani . U .
C20 C -0.5134(5) 0.6497(5) 0.62338(16) 0.0363 1.0000 Uani . U .
C21 C -0.5598(4) 0.6081(5) 0.58158(16) 0.0329 1.0000 Uani . U .
C22 C -0.4916(5) 0.5135(5) 0.56290(16) 0.0324 1.0000 Uani . U .
C23 C -0.3755(5) 0.5412(5) 0.54840(14) 0.0306 1.0000 Uani . . .
N24 N -0.3134(4) 0.4598(4) 0.53021(14) 0.0413 1.0000 Uani . . .
N25 N -0.2156(4) 0.5017(5) 0.51952(14) 0.0468 1.0000 Uani . . .
N26 N -0.2128(4) 0.6098(4) 0.53029(14) 0.0398 1.0000 Uani . . .
C27 C -0.3110(5) 0.6369(5) 0.54811(17) 0.0360 1.0000 Uani . . .
C28 C -0.1135(5) 0.6763(7) 0.52060(19) 0.0554 1.0000 Uani . . .
C29 C -0.0286(5) 0.6993(5) 0.55566(18) 0.0376 1.0000 Uani . . .
C30 C 0.0916(5) 0.6977(4) 0.55244(17) 0.0359 1.0000 Uani . . .
C31 C 0.1428(5) 0.7362(4) 0.5908(2) 0.0399 1.0000 Uani . . .
C32 C 0.0543(5) 0.7617(4) 0.6178(2) 0.0417 1.0000 Uani . . .
C33 C -0.0509(5) 0.7396(4) 0.59627(18) 0.0382 1.0000 Uani . . .
Fe34 Fe 0.41462(6) 1.08922(6) 0.60312(2) 0.0262 1.0000 Uani . . .
C35 C 0.3207(5) 0.9681(5) 0.63058(17) 0.0354 1.0000 Uani . . .
C36 C 0.4232(4) 0.9903(4) 0.65482(16) 0.0292 1.0000 Uani . . .
C37 C 0.5172(4) 0.9699(4) 0.62956(15) 0.0272 1.0000 Uani . . .
C38 C 0.4736(5) 0.9329(4) 0.59005(15) 0.0304 1.0000 Uani . . .
C39 C 0.3522(5) 0.9331(4) 0.59050(17) 0.0358 1.0000 Uani . . .
C40 C 0.6419(4) 0.9819(4) 0.64208(16) 0.0284 1.0000 Uani . . .
N41 N 0.6799(3) 0.8855(3) 0.66783(12) 0.0228 1.0000 Uani . . .
N42 N 0.7263(4) 0.7953(4) 0.65039(14) 0.0328 1.0000 Uani . . .
N43 N 0.7413(4) 0.7199(4) 0.67966(14) 0.0335 1.0000 Uani . . .
C44 C 0.7038(4) 0.7610(4) 0.71574(16) 0.0289 1.0000 Uani . U .
C45 C 0.6648(4) 0.8678(4) 0.70815(15) 0.0251 1.0000 Uani . . .
C46 C 0.7111(5) 0.6955(5) 0.75510(18) 0.0405 1.0000 Uani D U .
C47 C 0.3455(5) 1.1928(4) 0.55837(16) 0.0331 1.0000 Uani . . .
C48 C 0.4670(5) 1.1946(4) 0.55806(15) 0.0299 1.0000 Uani . . .
C49 C 0.5099(5) 1.2313(4) 0.59767(16) 0.0318 1.0000 Uani . . .
C50 C 0.4150(5) 1.2516(4) 0.62256(17) 0.0366 1.0000 Uani . . .
C51 C 0.3135(5) 1.2267(4) 0.59830(18) 0.0383 1.0000 Uani . . .
C52 C 0.5321(5) 1.1713(5) 0.52002(16) 0.0402 1.0000 Uani . . .
N53 N 0.6472(4) 1.1270(4) 0.52700(13) 0.0327 1.0000 Uani . . .
N54 N 0.6679(4) 1.0167(4) 0.52141(14) 0.0397 1.0000 Uani . . .
N55 N 0.7794(4) 1.0029(4) 0.52653(14) 0.0404 1.0000 Uani . . .
C56 C 0.8296(5) 1.1044(5) 0.53525(14) 0.0328 1.0000 Uani . . .
C57 C 0.7452(5) 1.1829(5) 0.53551(16) 0.0362 1.0000 Uani . . .
C58 C 0.9567(5) 1.1153(5) 0.54233(16) 0.0350 1.0000 Uani . . .
C59 C 1.0007(5) 1.0531(5) 0.58089(16) 0.0353 1.0000 Uani . . .
C60 C 0.9648(5) 1.1125(5) 0.62032(16) 0.0337 1.0000 Uani . . .
C61 C 0.9697(5) 1.0411(5) 0.65731(16) 0.0315 1.0000 Uani . . .
C62 C 0.9624(4) 0.9811(5) 0.68690(16) 0.0310 1.0000 Uani . . .
C63 C 0.9487(4) 0.9112(5) 0.72036(16) 0.0326 1.0000 Uani . . .
C64 C 0.9286(5) 0.8482(5) 0.74804(17) 0.0372 1.0000 Uani . U .
C65 C 0.9048(5) 0.7712(5) 0.78199(19) 0.0449 1.0000 Uani D U .
C166 C 0.7860(8) 0.7538(9) 0.7908(3) 0.0440 0.6000 Uani D U 2
C66 C 0.8317(9) 0.6701(10) 0.7687(4) 0.0330 0.4000 Uani D U 1
H21 H 0.2280 0.5022 0.6425 0.0420 1.0000 Uiso R . .
H31 H 0.1730 0.4280 0.5700 0.0417 1.0000 Uiso R . .
H41 H -0.0493 0.4064 0.5650 0.0349 1.0000 Uiso R . .
H61 H 0.0483 0.5373 0.6820 0.0426 1.0000 Uiso R . .
H72 H -0.1786 0.5502 0.6538 0.0315 1.0000 Uiso R . .
H71 H -0.2171 0.4830 0.6117 0.0313 1.0000 Uiso R . .
H121 H -0.1409 0.4282 0.7240 0.0369 1.0000 Uiso R . .
H132 H -0.1280 0.2051 0.7668 0.0445 1.0000 Uiso R . .
H131 H -0.2292 0.1301 0.7481 0.0427 1.0000 Uiso R . .
H141 H -0.2787 0.2141 0.8115 0.0515 1.0000 Uiso R . .
H142 H -0.2615 0.3329 0.7901 0.0510 1.0000 Uiso R . .
H151 H -0.4577 0.2664 0.7925 0.0567 1.0000 Uiso R . .
H152 H -0.4244 0.1854 0.7551 0.0576 1.0000 Uiso R . .
H201 H -0.5642 0.7080 0.6330 0.0371 1.0000 Uiso R . .
H202 H -0.4372 0.6831 0.6198 0.0359 1.0000 Uiso R . .
H211 H -0.6347 0.5781 0.5863 0.0365 1.0000 Uiso R . .
H212 H -0.5670 0.6685 0.5608 0.0365 1.0000 Uiso R . .
H222 H -0.4831 0.4552 0.5835 0.0436 1.0000 Uiso R . .
H221 H -0.5358 0.4871 0.5385 0.0430 1.0000 Uiso R . .
H271 H -0.3293 0.7068 0.5584 0.0427 1.0000 Uiso R . .
H282 H -0.1423 0.7469 0.5088 0.0767 1.0000 Uiso R . .
H281 H -0.0736 0.6367 0.4989 0.0757 1.0000 Uiso R . .
H301 H 0.1305 0.6712 0.5282 0.0449 1.0000 Uiso R . .
H311 H 0.2256 0.7452 0.5978 0.0549 1.0000 Uiso R . .
H321 H 0.0621 0.7882 0.6472 0.0458 1.0000 Uiso R . .
H331 H -0.1277 0.7450 0.6066 0.0495 1.0000 Uiso R . .
H351 H 0.2413 0.9740 0.6402 0.0391 1.0000 Uiso R . .
H361 H 0.4270 1.0156 0.6838 0.0395 1.0000 Uiso R . .
H381 H 0.5211 0.9111 0.5673 0.0408 1.0000 Uiso R . .
H391 H 0.2981 0.9149 0.5672 0.0517 1.0000 Uiso R . .
H402 H 0.6521 1.0486 0.6589 0.0414 1.0000 Uiso R . .
H401 H 0.6895 0.9855 0.6184 0.0417 1.0000 Uiso R . .
H451 H 0.6353 0.9180 0.7264 0.0369 1.0000 Uiso R . .
H471 H 0.2944 1.1695 0.5352 0.0371 1.0000 Uiso R . .
H491 H 0.5902 1.2451 0.6061 0.0442 1.0000 Uiso R . .
H501 H 0.4166 1.2807 0.6521 0.0431 1.0000 Uiso R . .
H511 H 0.2360 1.2372 0.6079 0.0484 1.0000 Uiso R . .
H521 H 0.5378 1.2424 0.5056 0.0555 1.0000 Uiso R . .
H522 H 0.4888 1.1195 0.5023 0.0553 1.0000 Uiso R . .
H571 H 0.7568 1.2596 0.5417 0.0507 1.0000 Uiso R . .
H581 H 0.9765 1.1955 0.5459 0.0454 1.0000 Uiso R . .
H582 H 0.9941 1.0873 0.5187 0.0451 1.0000 Uiso R . .
H592 H 1.0822 1.0526 0.5817 0.0431 1.0000 Uiso R . .
H591 H 0.9703 0.9751 0.5811 0.0433 1.0000 Uiso R . .
H601 H 1.0166 1.1763 0.6253 0.0450 1.0000 Uiso R . .
H602 H 0.8877 1.1398 0.6158 0.0448 1.0000 Uiso R . .
H1661 H 0.7796 0.7171 0.8173 0.0418 0.6000 Uiso R . 2
H1662 H 0.7557 0.8323 0.7947 0.0423 0.6000 Uiso R . 2
H661 H 0.8298 0.6207 0.7931 0.0628 0.4000 Uiso R . 1
H662 H 0.8688 0.6330 0.7467 0.0631 0.4000 Uiso R . 1
H651 H 0.8657 0.8106 0.8026 0.0619 0.4000 Uiso R . 1
H652 H 0.9764 0.7458 0.7934 0.0619 0.4000 Uiso R . 1
H653 H 0.9442 0.7962 0.8075 0.0619 0.6000 Uiso . . 2
H654 H 0.9361 0.6976 0.7762 0.0619 0.6000 Uiso . . 2
H461 H 0.6355 0.6853 0.7653 0.0595 0.6000 Uiso . . 2
H462 H 0.7437 0.6242 0.7509 0.0595 0.6000 Uiso . . 2
H463 H 0.6789 0.7392 0.7762 0.0595 0.4000 Uiso R . 1
H464 H 0.6687 0.6282 0.7514 0.0595 0.4000 Uiso R . 1

loop_
_atom_site_aniso_label
_atom_site_aniso_U_11
_atom_site_aniso_U_22
_atom_site_aniso_U_33
_atom_site_aniso_U_23
_atom_site_aniso_U_13
_atom_site_aniso_U_12
Fe1 0.0290(4) 0.0194(4) 0.0275(4) 0.0022(3) 0.0083(3) 0.0000(3)
C2 0.029(3) 0.035(3) 0.040(3) 0.011(2) 0.002(2) 0.001(2)
C3 0.038(3) 0.021(3) 0.043(3) 0.007(2) 0.014(2) 0.007(2)
C4 0.032(3) 0.014(2) 0.035(3) 0.001(2) 0.007(2) 0.002(2)
C5 0.030(3) 0.018(2) 0.028(3) 0.005(2) 0.004(2) -0.003(2)
C6 0.031(3) 0.028(3) 0.032(3) 0.008(2) 0.004(2) -0.004(2)
C7 0.031(3) 0.019(2) 0.027(3) 0.003(2) 0.003(2) -0.001(2)
N8 0.0186(19) 0.015(2) 0.031(2) -0.0017(16) 0.0036(16) -0.0024(16)
N9 0.035(2) 0.028(2) 0.032(2) -0.0067(19) 0.0041(19) -0.0076(19)
N10 0.036(2) 0.023(2) 0.038(3) -0.003(2) 0.008(2) -0.0024(19)
C11 0.021(2) 0.024(3) 0.035(3) 0.000(2) 0.007(2) 0.004(2)
C12 0.025(3) 0.024(3) 0.025(2) -0.002(2) 0.000(2) -0.006(2)
C13 0.036(3) 0.036(3) 0.039(3) 0.012(3) 0.007(2) 0.004(2)
C14 0.056(4) 0.050(4) 0.032(3) 0.015(3) 0.005(3) 0.006(3)
C15 0.035(3) 0.063(4) 0.052(4) 0.034(3) 0.014(3) 0.010(3)
C16 0.029(3) 0.049(4) 0.030(3) 0.013(3) 0.007(2) 0.006(3)
C17 0.027(3) 0.039(3) 0.023(2) 0.002(2) 0.003(2) -0.005(2)
C18 0.028(3) 0.029(3) 0.022(2) 0.000(2) 0.003(2) 0.000(2)
C19 0.037(3) 0.025(3) 0.026(2) -0.0024(18) 0.002(2) -0.002(2)
C20 0.051(3) 0.032(3) 0.027(2) 0.0026(17) 0.006(2) 0.013(3)
C21 0.031(3) 0.035(3) 0.032(2) 0.007(2) 0.003(2) 0.000(2)
C22 0.042(3) 0.032(3) 0.023(3) 0.000(2) 0.001(2) -0.002(2)
C23 0.039(3) 0.034(3) 0.018(2) 0.002(2) -0.002(2) 0.006(2)
N24 0.042(3) 0.047(3) 0.034(3) -0.010(2) -0.005(2) 0.010(2)
N25 0.043(3) 0.067(4) 0.030(3) -0.010(2) 0.001(2) 0.011(3)
N26 0.036(3) 0.052(3) 0.032(2) 0.013(2) 0.001(2) 0.003(2)
C27 0.033(3) 0.039(3) 0.036(3) 0.009(2) 0.005(2) 0.014(3)
C28 0.042(4) 0.081(5) 0.044(4) 0.030(4) 0.007(3) 0.005(3)
C29 0.037(3) 0.032(3) 0.045(3) 0.021(3) 0.011(3) 0.003(2)
C30 0.040(3) 0.027(3) 0.042(3) 0.015(2) 0.017(3) 0.006(2)
C31 0.035(3) 0.018(3) 0.066(4) 0.006(3) 0.009(3) -0.006(2)
C32 0.051(4) 0.018(3) 0.058(4) -0.002(3) 0.014(3) -0.004(3)
C33 0.039(3) 0.023(3) 0.054(4) 0.011(3) 0.020(3) 0.007(2)
Fe34 0.0349(4) 0.0188(4) 0.0246(4) 0.0023(3) -0.0033(3) -0.0017(3)
C35 0.033(3) 0.030(3) 0.043(3) 0.014(2) -0.004(2) -0.005(2)
C36 0.038(3) 0.021(3) 0.029(3) 0.008(2) -0.001(2) 0.001(2)
C37 0.035(3) 0.019(2) 0.027(3) 0.005(2) -0.001(2) -0.001(2)
C38 0.048(3) 0.015(2) 0.027(3) 0.002(2) -0.004(2) -0.004(2)
C39 0.046(3) 0.021(3) 0.040(3) 0.008(2) -0.013(3) -0.009(2)
C40 0.036(3) 0.019(2) 0.030(3) 0.002(2) 0.001(2) -0.003(2)
N41 0.022(2) 0.016(2) 0.031(2) -0.0037(17) 0.0028(17) 0.0006(16)
N42 0.035(2) 0.029(2) 0.035(2) -0.007(2) 0.0040(19) 0.009(2)
N43 0.034(2) 0.026(2) 0.040(3) -0.003(2) -0.001(2) 0.0048(19)
C44 0.022(2) 0.027(3) 0.038(3) 0.000(2) 0.001(2) -0.001(2)
C45 0.024(2) 0.022(3) 0.030(3) -0.003(2) 0.004(2) 0.001(2)
C46 0.036(3) 0.039(3) 0.046(3) 0.015(3) 0.000(2) 0.003(2)
C47 0.047(3) 0.021(3) 0.031(3) 0.008(2) -0.007(2) 0.003(2)
C48 0.044(3) 0.022(3) 0.024(3) 0.008(2) -0.004(2) 0.000(2)
C49 0.043(3) 0.020(3) 0.033(3) 0.003(2) -0.002(2) -0.010(2)
C50 0.060(4) 0.016(3) 0.034(3) 0.000(2) 0.001(3) 0.005(2)
C51 0.041(3) 0.026(3) 0.048(3) 0.007(3) 0.003(3) 0.005(2)
C52 0.052(4) 0.040(3) 0.027(3) 0.008(2) -0.006(3) -0.003(3)
N53 0.039(3) 0.037(3) 0.023(2) 0.0009(19) 0.0008(19) -0.006(2)
N54 0.046(3) 0.035(3) 0.038(3) -0.007(2) 0.000(2) -0.003(2)
N55 0.050(3) 0.037(3) 0.033(3) -0.004(2) 0.002(2) -0.003(2)
C56 0.051(3) 0.033(3) 0.015(2) 0.000(2) 0.005(2) -0.009(3)
C57 0.046(3) 0.035(3) 0.028(3) 0.001(2) 0.007(2) -0.005(3)
C58 0.042(3) 0.031(3) 0.033(3) -0.003(2) 0.010(2) -0.006(2)
C59 0.035(3) 0.034(3) 0.038(3) 0.000(2) 0.004(2) 0.002(2)
C60 0.038(3) 0.031(3) 0.032(3) 0.000(2) 0.004(2) -0.007(2)
C61 0.034(3) 0.030(3) 0.031(3) -0.004(2) 0.001(2) -0.003(2)
C62 0.027(3) 0.033(3) 0.032(3) -0.004(2) -0.001(2) 0.001(2)
C63 0.031(3) 0.038(3) 0.028(3) 0.001(3) -0.003(2) -0.003(2)
C64 0.035(3) 0.044(3) 0.033(3) 0.004(3) -0.007(2) -0.002(2)
C65 0.048(3) 0.045(3) 0.042(3) 0.012(3) -0.006(3) -0.007(3)
C166 0.047(4) 0.048(6) 0.037(4) 0.012(4) 0.002(3) 0.005(4)
C66 0.036(4) 0.033(6) 0.029(6) 0.007(4) 0.002(4) 0.005(4)

loop_
_atom_type_symbol
_atom_type_scat_dispersion_real
_atom_type_scat_dispersion_imag
_atom_type_scat_Cromer_Mann_a1
_atom_type_scat_Cromer_Mann_b1
_atom_type_scat_Cromer_Mann_a2
_atom_type_scat_Cromer_Mann_b2
_atom_type_scat_Cromer_Mann_a3
_atom_type_scat_Cromer_Mann_b3
_atom_type_scat_Cromer_Mann_a4
_atom_type_scat_Cromer_Mann_b4
_atom_type_scat_Cromer_Mann_c
_atom_type_scat_source
C 0.0020 0.0020 2.3100 20.8439 1.0200 10.2075 1.5886 0.5687 0.8650 51.6512 0.2156 'International Tables Vol C 4.2.6.8 and 6.1.1.4'
H 0.0000 0.0000 0.4930 10.5109 0.3229 26.1257 0.1402 3.1424 0.0408 57.7998 0.0030 'International Tables Vol C 4.2.6.8 and 6.1.1.4'
N 0.0040 0.0030 12.2126 0.0057 3.1322 9.8933 2.0125 28.9975 1.1663 0.5826 -11.5290 'International Tables Vol C 4.2.6.8 and 6.1.1.4'
Fe 0.2960 0.8010 11.7695 4.7611 7.3573 0.3072 3.5222 15.3535 2.3045 76.8805 1.0369 'International Tables Vol C 4.2.6.8 and 6.1.1.4'

loop_
_geom_angle_atom_site_label_1
_geom_angle_atom_site_label_2
_geom_angle_atom_site_label_3
_geom_angle
_geom_angle_publ_flag
C2 Fe1 C3 40.3(2) yes
C2 Fe1 C4 68.4(2) yes
C3 Fe1 C4 40.9(2) yes
C2 Fe1 C5 69.0(2) yes
C3 Fe1 C5 68.9(2) yes
C4 Fe1 C5 40.88(19) yes
C2 Fe1 C6 40.9(2) yes
C3 Fe1 C6 68.3(2) yes
C4 Fe1 C6 68.4(2) yes
C5 Fe1 C6 40.9(2) yes
C2 Fe1 C29 164.6(2) yes
C3 Fe1 C29 128.4(2) yes
C4 Fe1 C29 109.8(2) yes
C5 Fe1 C29 120.4(2) yes
C6 Fe1 C29 154.0(2) yes
C2 Fe1 C30 126.0(2) yes
C3 Fe1 C30 108.4(2) yes
C4 Fe1 C30 120.7(2) yes
C5 Fe1 C30 154.9(2) yes
C6 Fe1 C30 163.2(2) yes
C2 Fe1 C31 105.9(2) yes
C3 Fe1 C31 118.4(2) yes
C4 Fe1 C31 154.0(2) yes
C5 Fe1 C31 162.9(2) yes
C6 Fe1 C31 124.8(2) yes
C2 Fe1 C32 117.1(2) yes
C3 Fe1 C32 151.6(2) yes
C4 Fe1 C32 165.0(2) yes
C5 Fe1 C32 125.9(2) yes
C6 Fe1 C32 106.0(2) yes
C2 Fe1 C33 151.9(2) yes
C3 Fe1 C33 166.9(2) yes
C4 Fe1 C33 128.9(2) yes
C5 Fe1 C33 108.4(2) yes
C6 Fe1 C33 118.7(2) yes
C29 Fe1 C30 40.6(2) yes
C29 Fe1 C31 68.6(2) yes
C30 Fe1 C31 41.0(2) yes
C29 Fe1 C32 68.7(3) yes
C30 Fe1 C32 68.7(2) yes
C31 Fe1 C32 40.6(2) yes
C29 Fe1 C33 40.9(2) yes
C30 Fe1 C33 68.3(2) yes
C31 Fe1 C33 68.0(2) yes
C32 Fe1 C33 40.3(2) yes
Fe1 C2 C3 69.9(3) yes
Fe1 C2 C6 69.2(3) yes
C3 C2 C6 107.9(5) yes
Fe1 C2 H21 126.0 no
C3 C2 H21 125.3 no
C6 C2 H21 126.8 no
C2 C3 Fe1 69.8(3) yes
C2 C3 C4 108.3(5) yes
Fe1 C3 C4 69.7(3) yes
C2 C3 H31 125.8 no
Fe1 C3 H31 122.2 no
C4 C3 H31 125.8 no
C3 C4 Fe1 69.4(3) yes
C3 C4 C5 107.7(5) yes
Fe1 C4 C5 68.7(3) yes
C3 C4 H41 126.6 no
Fe1 C4 H41 126.5 no
C5 C4 H41 125.7 no
C4 C5 Fe1 70.4(3) yes
C4 C5 C6 107.7(4) yes
Fe1 C5 C6 69.9(3) yes
C4 C5 C7 126.3(4) yes
Fe1 C5 C7 126.9(3) yes
C6 C5 C7 126.0(4) yes
C2 C6 C5 108.4(5) yes
C2 C6 Fe1 69.9(3) yes
C5 C6 Fe1 69.2(3) yes
C2 C6 H61 123.3 no
C5 C6 H61 128.3 no
Fe1 C6 H61 126.1 no
C5 C7 N8 110.3(4) yes
C5 C7 H72 107.1 no
N8 C7 H72 106.9 no
C5 C7 H71 109.6 no
N8 C7 H71 111.5 no
H72 C7 H71 111.5 no
C7 N8 N9 120.7(4) yes
C7 N8 C12 127.9(4) yes
N9 N8 C12 111.0(4) yes
N8 N9 N10 106.6(4) yes
N9 N10 C11 109.8(4) yes
N10 C11 C12 107.6(4) yes
N10 C11 C13 122.5(5) yes
C12 C11 C13 129.9(5) yes
C11 C12 N8 105.0(4) yes
C11 C12 H121 126.8 no
N8 C12 H121 128.2 no
C11 C13 C14 113.6(5) yes
C11 C13 H132 111.0 no
C14 C13 H132 107.9 no
C11 C13 H131 106.8 no
C14 C13 H131 107.6 no
H132 C13 H131 109.9 no
C13 C14 C15 114.1(5) yes
C13 C14 H141 111.5 no
C15 C14 H141 109.4 no
C13 C14 H142 107.7 no
C15 C14 H142 105.3 no
H141 C14 H142 108.4 no
C14 C15 C16 116.5(5) yes
C14 C15 H151 111.1 no
C16 C15 H151 110.2 no
C14 C15 H152 106.4 no
C16 C15 H152 104.0 no
H151 C15 H152 108.0 no
C15 C16 C17 178.8(6) yes
C16 C17 C18 176.8(5) yes
C17 C18 C19 178.3(5) yes
C18 C19 C20 176.1(6) yes
C19 C20 C21 114.2(5) yes
C19 C20 H201 109.1 no
C21 C20 H201 108.6 no
C19 C20 H202 107.9 no
C21 C20 H202 108.5 no
H201 C20 H202 108.4 no
C20 C21 C22 115.0(4) yes
C20 C21 H211 105.9 no
C22 C21 H211 106.4 no
C20 C21 H212 112.4 no
C22 C21 H212 107.7 no
H211 C21 H212 109.1 no
C21 C22 C23 117.4(5) yes
C21 C22 H222 107.6 no
C23 C22 H222 108.0 no
C21 C22 H221 106.9 no
C23 C22 H221 106.0 no
H222 C22 H221 110.9 no
C22 C23 N24 119.2(5) yes
C22 C23 C27 134.1(5) yes
N24 C23 C27 106.7(5) yes
C23 N24 N25 109.3(5) yes
N24 N25 N26 108.2(5) yes
N25 N26 C27 109.3(5) yes
N25 N26 C28 118.9(5) yes
C27 N26 C28 131.8(6) yes
C23 C27 N26 106.5(5) yes
C23 C27 H271 127.8 no
N26 C27 H271 125.8 no
N26 C28 C29 116.6(5) yes
N26 C28 H282 106.9 no
C29 C28 H282 109.9 no
N26 C28 H281 107.6 no
C29 C28 H281 107.9 no
H282 C28 H281 107.7 no
C28 C29 Fe1 131.9(4) yes
C28 C29 C30 124.8(5) yes
Fe1 C29 C30 69.4(3) yes
C28 C29 C33 127.6(5) yes
Fe1 C29 C33 69.5(3) yes
C30 C29 C33 107.2(5) yes
C29 C30 Fe1 70.0(3) yes
C29 C30 C31 108.2(5) yes
Fe1 C30 C31 69.5(3) yes
C29 C30 H301 124.4 no
Fe1 C30 H301 124.1 no
C31 C30 H301 127.3 no
C30 C31 Fe1 69.6(3) yes
C30 C31 C32 108.2(5) yes
Fe1 C31 C32 70.0(3) yes
C30 C31 H311 126.8 no
Fe1 C31 H311 126.8 no
C32 C31 H311 125.0 no
C31 C32 Fe1 69.4(3) yes
C31 C32 C33 107.7(5) yes
Fe1 C32 C33 69.8(3) yes
C31 C32 H321 127.8 no
Fe1 C32 H321 124.8 no
C33 C32 H321 124.5 no
C29 C33 C32 108.8(5) yes
C29 C33 Fe1 69.6(3) yes
C32 C33 Fe1 69.8(3) yes
C29 C33 H331 123.1 no
C32 C33 H331 128.0 no
Fe1 C33 H331 123.5 no
C35 Fe34 C36 40.9(2) yes
C35 Fe34 C37 68.9(2) yes
C36 Fe34 C37 40.8(2) yes
C35 Fe34 C38 68.6(2) yes
C36 Fe34 C38 68.6(2) yes
C37 Fe34 C38 40.88(19) yes
C35 Fe34 C39 40.8(2) yes
C36 Fe34 C39 68.7(2) yes
C37 Fe34 C39 68.9(2) yes
C38 Fe34 C39 40.8(2) yes
C35 Fe34 C47 122.2(2) yes
C36 Fe34 C47 158.7(2) yes
C37 Fe34 C47 158.8(2) yes
C38 Fe34 C47 122.4(2) yes
C39 Fe34 C47 106.7(2) yes
C35 Fe34 C48 158.7(2) yes
C36 Fe34 C48 159.1(2) yes
C37 Fe34 C48 122.9(2) yes
C38 Fe34 C48 107.6(2) yes
C39 Fe34 C48 122.7(2) yes
C35 Fe34 C49 158.8(2) yes
C36 Fe34 C49 123.0(2) yes
C37 Fe34 C49 107.8(2) yes
C38 Fe34 C49 123.5(2) yes
C39 Fe34 C49 159.3(2) yes
C35 Fe34 C50 122.3(2) yes
C36 Fe34 C50 107.5(2) yes
C37 Fe34 C50 123.2(2) yes
C38 Fe34 C50 159.7(2) yes
C39 Fe34 C50 158.2(2) yes
C35 Fe34 C51 106.5(2) yes
C36 Fe34 C51 122.6(2) yes
C37 Fe34 C51 159.3(2) yes
C38 Fe34 C51 158.0(2) yes
C39 Fe34 C51 121.6(2) yes
C47 Fe34 C48 40.8(2) yes
C47 Fe34 C49 68.6(2) yes
C48 Fe34 C49 40.7(2) yes
C47 Fe34 C50 68.6(2) yes
C48 Fe34 C50 68.6(2) yes
C49 Fe34 C50 40.7(2) yes
C47 Fe34 C51 40.8(2) yes
C48 Fe34 C51 68.8(2) yes
C49 Fe34 C51 68.8(2) yes
C50 Fe34 C51 41.0(2) yes
Fe34 C35 C36 69.5(3) yes
Fe34 C35 C39 69.4(3) yes
C36 C35 C39 107.8(5) yes
Fe34 C35 H351 127.8 no
C36 C35 H351 126.2 no
C39 C35 H351 126.0 no
C35 C36 Fe34 69.7(3) yes
C35 C36 C37 108.0(5) yes
Fe34 C36 C37 69.0(3) yes
C35 C36 H361 125.4 no
Fe34 C36 H361 126.6 no
C37 C36 H361 126.6 no
C36 C37 Fe34 70.2(3) yes
C36 C37 C38 108.2(5) yes
Fe34 C37 C38 70.2(3) yes
C36 C37 C40 126.8(5) yes
Fe34 C37 C40 126.5(3) yes
C38 C37 C40 125.1(5) yes
C37 C38 Fe34 68.9(3) yes
C37 C38 C39 108.0(5) yes
Fe34 C38 C39 69.5(3) yes
C37 C38 H381 124.3 no
Fe34 C38 H381 127.5 no
C39 C38 H381 127.8 no
C35 C39 C38 108.1(5) yes
C35 C39 Fe34 69.8(3) yes
C38 C39 Fe34 69.8(3) yes
C35 C39 H391 124.9 no
C38 C39 H391 126.9 no
Fe34 C39 H391 124.5 no
C37 C40 N41 109.9(4) yes
C37 C40 H402 108.8 no
N41 C40 H402 107.5 no
C37 C40 H401 112.4 no
N41 C40 H401 108.0 no
H402 C40 H401 110.1 no
C40 N41 N42 120.5(4) yes
C40 N41 C45 128.4(4) yes
N42 N41 C45 110.7(4) yes
N41 N42 N43 107.1(4) yes
N42 N43 C44 109.4(4) yes
N43 C44 C45 107.6(5) yes
N43 C44 C46 122.2(5) yes
C45 C44 C46 130.2(5) yes
C44 C45 N41 105.3(4) yes
C44 C45 H451 128.6 no
N41 C45 H451 126.1 no
C44 C46 C66 112.0(6) yes
C44 C46 H463 108.1 no
C66 C46 H463 107.6 no
C44 C46 H464 109.3 no
C66 C46 H464 110.3 no
H463 C46 H464 109.5 no
Fe34 C47 C48 69.5(3) yes
Fe34 C47 C51 69.1(3) yes
C48 C47 C51 108.0(5) yes
Fe34 C47 H471 125.2 no
C48 C47 H471 125.3 no
C51 C47 H471 126.7 no
C47 C48 Fe34 69.7(3) yes
C47 C48 C49 108.1(5) yes
Fe34 C48 C49 69.8(3) yes
C47 C48 C52 123.3(5) yes
Fe34 C48 C52 130.5(4) yes
C49 C48 C52 128.4(5) yes
C48 C49 Fe34 69.5(3) yes
C48 C49 C50 107.9(5) yes
Fe34 C49 C50 69.5(3) yes
C48 C49 H491 126.5 no
Fe34 C49 H491 129.5 no
C50 C49 H491 125.5 no
C49 C50 Fe34 69.8(3) yes
C49 C50 C51 108.0(5) yes
Fe34 C50 C51 69.0(3) yes
C49 C50 H501 127.5 no
Fe34 C50 H501 127.9 no
C51 C50 H501 124.5 no
C50 C51 C47 108.0(5) yes
C50 C51 Fe34 70.0(3) yes
C47 C51 Fe34 70.1(3) yes
C50 C51 H511 124.1 no
C47 C51 H511 127.7 no
Fe34 C51 H511 128.7 no
C48 C52 N53 116.3(4) yes
C48 C52 H521 106.1 no
N53 C52 H521 108.0 no
C48 C52 H522 109.2 no
N53 C52 H522 108.4 no
H521 C52 H522 108.7 no
C52 N53 N54 120.2(5) yes
C52 N53 C57 128.8(5) yes
N54 N53 C57 110.7(5) yes
N53 N54 N55 106.7(4) yes
N54 N55 C56 109.1(5) yes
N55 C56 C57 107.8(5) yes
N55 C56 C58 121.4(5) yes
C57 C56 C58 130.8(5) yes
C56 C57 N53 105.6(5) yes
C56 C57 H571 124.9 no
N53 C57 H571 129.5 no
C56 C58 C59 112.2(4) yes
C56 C58 H581 109.1 no
C59 C58 H581 108.1 no
C56 C58 H582 109.6 no
C59 C58 H582 109.3 no
H581 C58 H582 108.5 no
C58 C59 C60 110.9(5) yes
C58 C59 H592 109.1 no
C60 C59 H592 106.9 no
C58 C59 H591 110.9 no
C60 C59 H591 108.4 no
H592 C59 H591 110.6 no
C59 C60 C61 113.8(5) yes
C59 C60 H601 107.8 no
C61 C60 H601 108.6 no
C59 C60 H602 108.8 no
C61 C60 H602 108.7 no
H601 C60 H602 109.1 no
C60 C61 C62 173.6(6) yes
C61 C62 C63 177.3(6) yes
C62 C63 C64 174.9(6) yes
C63 C64 C65 179.6(6) yes
C64 C65 C66 114.2(7) yes
C64 C65 H651 109.1 no
C66 C65 H651 107.8 no
C64 C65 H652 107.2 no
C66 C65 H652 109.1 no
H651 C65 H652 109.5 no
C46 C166 C65 115.3(7) yes
C46 C166 H1661 112.4 no
C65 C166 H1661 110.7 no
C46 C166 H1662 108.4 no
C65 C166 H1662 103.6 no
H1661 C166 H1662 105.5 no
C65 C66 C46 115.5(8) yes
C65 C66 H661 106.4 no
C46 C66 H661 107.5 no
C65 C66 H662 107.8 no
C46 C66 H662 109.3 no
H661 C66 H662 110.1 no

loop_
_geom_bond_atom_site_label_1
_geom_bond_atom_site_label_2
_geom_bond_distance
_geom_bond_publ_flag
Fe1 C2 2.045(5) yes
Fe1 C3 2.046(5) yes
Fe1 C4 2.051(5) yes
Fe1 C5 2.027(5) yes
Fe1 C6 2.037(5) yes
Fe1 C29 2.047(5) yes
Fe1 C30 2.039(5) yes
Fe1 C31 2.038(5) yes
Fe1 C32 2.046(5) yes
Fe1 C33 2.046(5) yes
C2 C3 1.411(8) yes
C2 C6 1.425(7) yes
C2 H21 0.964 no
C3 C4 1.431(7) yes
C3 H31 1.005 no
C4 C5 1.424(7) yes
C4 H41 0.998 no
C5 C6 1.419(7) yes
C5 C7 1.496(7) yes
C6 H61 0.986 no
C7 N8 1.472(6) yes
C7 H72 0.985 no
C7 H71 0.980 no
N8 N9 1.342(6) yes
N8 C12 1.339(6) yes
N9 N10 1.319(6) yes
N10 C11 1.345(7) yes
C11 C12 1.380(7) yes
C11 C13 1.492(7) yes
C12 H121 0.965 no
C13 C14 1.516(8) yes
C13 H132 0.970 no
C13 H131 0.965 no
C14 C15 1.503(8) yes
C14 H141 0.980 no
C14 H142 0.987 no
C15 C16 1.475(7) yes
C15 H151 0.969 no
C15 H152 1.017 no
C16 C17 1.192(7) yes
C17 C18 1.381(7) yes
C18 C19 1.189(7) yes
C19 C20 1.483(7) yes
C20 C21 1.514(7) yes
C20 H201 0.977 no
C20 H202 0.989 no
C21 C22 1.525(7) yes
C21 H211 0.967 no
C21 H212 0.987 no
C22 C23 1.494(7) yes
C22 H222 0.966 no
C22 H221 0.975 no
C23 N24 1.364(7) yes
C23 C27 1.372(8) yes
N24 N25 1.310(7) yes
N25 N26 1.339(7) yes
N26 C27 1.349(7) yes
N26 C28 1.454(8) yes
C27 H271 0.928 no
C28 C29 1.496(9) yes
C28 H282 0.981 no
C28 H281 0.982 no
C29 C30 1.417(8) yes
C29 C33 1.431(8) yes
C30 C31 1.427(8) yes
C30 H301 0.975 no
C31 C32 1.417(8) yes
C31 H311 0.991 no
C32 C33 1.411(8) yes
C32 H321 1.000 no
C33 H331 0.975 no
Fe34 C35 2.046(5) yes
Fe34 C36 2.043(5) yes
Fe34 C37 2.027(5) yes
Fe34 C38 2.044(5) yes
Fe34 C39 2.039(5) yes
Fe34 C47 2.041(5) yes
Fe34 C48 2.039(5) yes
Fe34 C49 2.044(5) yes
Fe34 C50 2.041(5) yes
Fe34 C51 2.028(5) yes
C35 C36 1.428(7) yes
C35 C39 1.424(8) yes
C35 H351 0.996 no
C36 C37 1.421(7) yes
C36 H361 0.980 no
C37 C38 1.422(7) yes
C37 C40 1.504(7) yes
C38 C39 1.422(8) yes
C38 H381 0.976 no
C39 H391 0.984 no
C40 N41 1.477(6) yes
C40 H402 0.969 no
C40 H401 0.966 no
N41 N42 1.344(6) yes
N41 C45 1.337(6) yes
N42 N43 1.311(6) yes
N43 C44 1.355(7) yes
C44 C45 1.374(7) yes
C44 C46 1.491(7) yes
C45 H451 0.921 no
C46 C66 1.491(11) yes
C46 H463 0.950 no
C46 H464 0.950 no
C47 C48 1.423(8) yes
C47 C51 1.417(8) yes
C47 H471 0.976 no
C48 C49 1.421(7) yes
C48 C52 1.501(7) yes
C49 C50 1.421(8) yes
C49 H491 0.981 no
C50 C51 1.424(8) yes
C50 H501 1.015 no
C51 H511 0.981 no
C52 N53 1.455(7) yes
C52 H521 0.974 no
C52 H522 0.971 no
N53 N54 1.354(6) yes
N53 C57 1.346(7) yes
N54 N55 1.319(7) yes
N55 C56 1.372(7) yes
C56 C57 1.363(8) yes
C56 C58 1.502(8) yes
C57 H571 0.947 no
C58 C59 1.519(7) yes
C58 H581 0.992 no
C58 H582 0.956 no
C59 C60 1.532(7) yes
C59 H592 0.954 no
C59 H591 0.998 no
C60 C61 1.466(7) yes
C60 H601 0.983 no
C60 H602 0.965 no
C61 C62 1.200(7) yes
C62 C63 1.380(7) yes
C63 C64 1.200(8) yes
C64 C65 1.467(8) yes
C65 C66 1.532(12) yes
C65 H651 0.950 no
C65 H652 0.950 no
C166 H1661 0.966 no
C166 H1662 1.014 no
C66 H661 0.985 no
C66 H662 0.959 no

loop_
_geom_hbond_atom_site_label_D
_geom_hbond_atom_site_label_H
_geom_hbond_atom_site_label_A
_geom_hbond_site_symmetry_A
_geom_hbond_angle_DHA
_geom_hbond_distance_DH
_geom_hbond_distance_HA
_geom_hbond_distance_DA
_geom_hbond_publ_flag
C7 H72 N43 1_455 161.09(16) 0.985 2.402 3.349(8) yes
C20 H202 N42 1_455 148.05(16) 0.989 2.503 3.383(8) yes
C33 H331 N42 1_455 158.77(19) 0.975 2.345 3.274(8) yes
C40 H402 N10 1_665 152.60(16) 0.969 2.422 3.312(8) yes
C49 H491 N9 1_665 160.59(17) 0.981 2.371 3.312(8) yes
C52 H522 N54 2_676 159.35(17) 0.971 2.544 3.469(8) yes
C57 H571 N24 1_665 146.69(16) 0.947 2.553 3.385(8) yes

loop_
_oxford_twin_element_scale_factors
0.924(2)
0.076(2)
